data_2242025
loop_
_publ_author_name
'Grassl, Tobias'
'Korber, Nikolaus'

_publ_section_title
;
 Crystal structure of rubidium peroxide ammonia disolvate
;
_journal_coeditor_code PJ2039
_journal_issue 2
_journal_name_full 'Acta Crystallographica Section E'
_journal_page_first 200
_journal_page_last 202
_journal_paper_doi 10.1107/S2056989017000354
_journal_volume 73
_journal_year 2017
_chemical_formula_iupac 'Rb2 O2, 2N H3'
_chemical_formula_moiety 'Rb2 O2, 2(N H3)'
_chemical_formula_sum 'H6 N2 O2 Rb2'
_chemical_formula_weight 237.01
_chemical_name_common 'Rubidium peroxide ammonia disolvate'
_chemical_name_systematic 'Rubidium peroxide ammonia disolvate'
_space_group_crystal_system orthorhombic
_space_group_IT_number 62
_space_group_name_Hall '-P 2ac 2n'
_space_group_name_H-M_alt 'P n m a'
_symmetry_space_group_name_Hall '-P 2ac 2n'
_symmetry_space_group_name_H-M 'P n m a'
_atom_sites_solution_hydrogens difmap
_audit_creation_method
;
Olex2 1.2
(compiled 2015.09.30 svn.r3233 for OlexSys, GUI svn.r5103)
;
_cell_angle_alpha 90
_cell_angle_beta 90
_cell_angle_gamma 90
_cell_formula_units_Z 4
_cell_length_a 7.3957(7)
_cell_length_b 4.0932(6)
_cell_length_c 18.1873(17)
_cell_measurement_reflns_used 1711
_cell_measurement_temperature 123(2)
_cell_measurement_theta_max 28.3315
_cell_measurement_theta_min 3.3537
_cell_volume 550.57(11)
_computing_cell_refinement
;
CrysAlis PRO (Agilent, 2012)
;
_computing_data_collection
;
CrysAlis PRO (Agilent, 2012)
;
_computing_data_reduction
;
CrysAlis PRO (Agilent, 2012)
;
_computing_molecular_graphics
;
DIAMOND (Brandenburg & Putz, 2012)
;
_computing_publication_material
;
<i>OLEX2</i> (Dolomanov <i>et al.</i>,  2009)
;
_computing_structure_refinement
;
SHELXL2014 (Sheldrick, 2015)
;
_computing_structure_solution
;
<i>olex2.solve</i> (Bourhis <i>et al.</i>,  2015)
;
_diffrn_ambient_temperature 123.15
_diffrn_detector_area_resol_mean 7.9851
_diffrn_measured_fraction_theta_full 0.995
_diffrn_measured_fraction_theta_max 0.995
_diffrn_measurement_device_type 'Agilent SuperNova Dual Source diffractometer with an Eos detector'
_diffrn_measurement_method 'phi and omega scans'
_diffrn_radiation_monochromator mirror
_diffrn_radiation_type MoK\a
_diffrn_radiation_wavelength 0.71073
_diffrn_reflns_av_R_equivalents 0.0571
_diffrn_reflns_limit_h_max 9
_diffrn_reflns_limit_h_min -9
_diffrn_reflns_limit_k_max 4
_diffrn_reflns_limit_k_min -5
_diffrn_reflns_limit_l_max 22
_diffrn_reflns_limit_l_min -22
_diffrn_reflns_number 2921
_diffrn_reflns_theta_full 25.242
_diffrn_reflns_theta_max 26.363
_diffrn_reflns_theta_min 3.551
_exptl_absorpt_coefficient_mu 17.660
_exptl_absorpt_correction_T_max 0.354
_exptl_absorpt_correction_T_min 0.064
_exptl_absorpt_correction_type analytical
_exptl_absorpt_process_details
;
[CrysAlis PRO (Agilent, 2012), based on expressions derived by
Clark & Reid (1995)]
;
_exptl_crystal_colour 'clear colourless'
_exptl_crystal_density_diffrn 2.859
_exptl_crystal_description Block
_exptl_crystal_F_000 440
_exptl_crystal_size_max 0.2369
_exptl_crystal_size_mid 0.0896
_exptl_crystal_size_min 0.0783
_refine_diff_density_max 1.124
_refine_diff_density_min -1.786
_refine_ls_extinction_method none
_refine_ls_goodness_of_fit_ref 1.346
_refine_ls_hydrogen_treatment refxyz
_refine_ls_matrix_type full
_refine_ls_number_parameters 51
_refine_ls_number_reflns 641
_refine_ls_number_restraints 0
_refine_ls_restrained_S_all 1.346
_refine_ls_R_factor_all 0.0565
_refine_ls_R_factor_gt 0.0499
_refine_ls_shift/su_max 0.000
_refine_ls_shift/su_mean 0.000
_refine_ls_structure_factor_coef Fsqd
_refine_ls_weighting_details 'w=1/[\s^2^(Fo^2^)+(0.0361P)^2^+7.6682P] where P=(Fo^2^+2Fc^2^)/3'
_refine_ls_weighting_scheme calc
_refine_ls_wR_factor_gt 0.1167
_refine_ls_wR_factor_ref 0.1183
_reflns_number_gt 570
_reflns_number_total 641
_reflns_threshold_expression 'I > 2\s(I)'
_cod_data_source_file pj2039sup1.cif
_cod_data_source_block I
_cod_database_code 2242025
_shelx_space_group_comment
;
The symmetry employed for this shelxl refinement is uniquely defined
by the following loop, which should always be used as a source of
symmetry information in preference to the above space-group names.
They are only intended as comments.
;

loop_
_space_group_symop_operation_xyz
'x, y, z'
'-x+1/2, -y, z+1/2'
'x+1/2, -y+1/2, -z+1/2'
'-x, y+1/2, -z'
'-x, -y, -z'
'x-1/2, y, -z-1/2'
'-x-1/2, y-1/2, z-1/2'
'x, -y-1/2, z'

loop_
_atom_site_type_symbol
_atom_site_label
_atom_site_fract_x
_atom_site_fract_y
_atom_site_fract_z
_atom_site_U_iso_or_equiv
_atom_site_adp_type
_atom_site_calc_flag
_atom_site_occupancy
Rb Rb1 0.11196(14) 0.2500 0.42075(5) 0.0164(4) Uani d 1
Rb Rb2 -0.25614(15) 1.2500 0.28803(5) 0.0182(4) Uani d 1
O O1 -0.1266(11) 0.7500 0.3825(4) 0.019(2) Uani d 1
O O2 0.0133(11) 0.7500 0.3206(4) 0.022(2) Uani d 1
N N2 0.6843(16) 0.2500 0.4710(6) 0.020(3) Uani d 1
N N1 0.4060(18) 0.650(4) 0.3327(7) 0.017(4) Uani d 0.5
H H1A 0.28(2) 0.7500 0.340(8) 0.025 Uiso d 1
H H1B 0.42(2) 0.7500 0.285(8) 0.025 Uiso d 1
H H1C 0.46(2) 0.7500 0.364(8) 0.025 Uiso d 1
H H2A 0.58(2) 0.2500 0.472(8) 0.025 Uiso d 1
H H2B 0.739(13) 0.43(3) 0.441(5) 0.025 Uiso d 1

loop_
_atom_site_aniso_label
_atom_site_aniso_U_11
_atom_site_aniso_U_22
_atom_site_aniso_U_33
_atom_site_aniso_U_12
_atom_site_aniso_U_13
_atom_site_aniso_U_23
Rb1 0.0107(5) 0.0268(8) 0.0116(5) 0.000 -0.0022(4) 0.000
Rb2 0.0088(5) 0.0345(8) 0.0113(5) 0.000 0.0003(4) 0.000
O1 0.012(4) 0.027(6) 0.020(4) 0.000 0.003(3) 0.000
O2 0.011(4) 0.040(7) 0.014(4) 0.000 0.000(3) 0.000
N2 0.017(5) 0.025(7) 0.018(5) 0.000 0.000(4) 0.000
N1 0.016(6) 0.019(12) 0.016(6) -0.007(6) -0.002(5) 0.000(6)

loop_
_atom_type_symbol
_atom_type_description
_atom_type_scat_dispersion_real
_atom_type_scat_dispersion_imag
_atom_type_scat_source
N N 0.0061 0.0033 'International Tables Vol C Tables 4.2.6.8 and 6.1.1.4'
H H 0.0000 0.0000 'International Tables Vol C Tables 4.2.6.8 and 6.1.1.4'
O O 0.0106 0.0060 'International Tables Vol C Tables 4.2.6.8 and 6.1.1.4'
Rb Rb -0.9393 2.9676 'International Tables Vol C Tables 4.2.6.8 and 6.1.1.4'

loop_
_exptl_crystal_face_index_h
_exptl_crystal_face_index_k
_exptl_crystal_face_index_l
_exptl_crystal_face_perp_dist
0 5 12 0.0845
-10 -1 3 0.0219
10 1 -2 0.0636
-10 0 -9 0.0270
-1 0 26 0.0434
-1 -6 -2 0.1037
1 0 -26 0.0315
9 0 13 0.0536

loop_
_geom_angle_atom_site_label_1
_geom_angle_atom_site_label_2
_geom_angle_atom_site_label_3
_geom_angle_site_symmetry_1
_geom_angle_site_symmetry_3
_geom_angle
O1 Rb1 Rb2 5_566 1_545 133.30(13)
O1 Rb1 Rb2 1_545 1_545 50.32(13)
O1 Rb1 Rb2 . 1_545 50.32(13)
O1 Rb1 O1 1_545 5_566 105.56(17)
O1 Rb1 O1 . 1_545 94.4(2)
O1 Rb1 O1 . 5_566 105.56(17)
O1 Rb1 O2 1_545 . 101.92(19)
O1 Rb1 O2 1_545 1_545 31.5(2)
O1 Rb1 O2 . . 31.5(2)
O1 Rb1 O2 . 1_545 101.92(19)
O1 Rb1 N2 1_545 4_656 156.3(3)
O1 Rb1 N2 1_545 1_455 57.42(17)
O1 Rb1 N2 1_545 5_666 156.3(3)
O1 Rb1 N2 . 4_656 89.0(2)
O1 Rb1 N2 . 5_666 89.0(2)
O1 Rb1 N2 . 4_646 156.3(3)
O1 Rb1 N2 . 1_455 57.42(17)
O1 Rb1 N2 1_545 4_646 88.98(19)
O1 Rb1 N1 . . 85.9(3)
O1 Rb1 N1 1_545 8_565 85.9(3)
O1 Rb1 N1 1_545 . 133.5(3)
O1 Rb1 N1 . 8_565 133.5(3)
O2 Rb1 Rb2 1_545 1_545 51.77(13)
O2 Rb1 Rb2 . 1_545 51.77(13)
O2 Rb1 O1 . 5_566 130.55(13)
O2 Rb1 O1 1_545 5_566 130.55(13)
O2 Rb1 O2 . 1_545 92.4(2)
O2 Rb1 N2 . 4_656 93.14(17)
O2 Rb1 N2 1_545 5_666 166.8(2)
O2 Rb1 N2 1_545 4_646 93.14(17)
O2 Rb1 N2 . 1_455 86.0(2)
O2 Rb1 N2 . 5_666 93.14(17)
O2 Rb1 N2 . 4_646 166.8(2)
O2 Rb1 N2 1_545 4_656 166.8(2)
O2 Rb1 N2 1_545 1_455 86.0(2)
O2 Rb1 N1 . . 58.5(3)
O2 Rb1 N1 . 8_565 103.0(3)
O2 Rb1 N1 1_545 . 103.0(3)
O2 Rb1 N1 1_545 8_565 58.5(3)
N2 Rb1 Rb2 1_455 1_545 57.66(19)
N2 Rb1 Rb2 4_646 1_545 139.21(14)
N2 Rb1 Rb2 5_666 1_545 139.21(14)
N2 Rb1 Rb2 4_656 1_545 139.21(14)
N2 Rb1 O1 5_666 5_566 51.21(19)
N2 Rb1 O1 4_656 5_566 51.21(19)
N2 Rb1 O1 1_455 5_566 75.6(2)
N2 Rb1 O1 4_646 5_566 51.21(19)
N2 Rb1 N2 4_656 1_455 106.3(2)
N2 Rb1 N2 4_646 1_455 106.3(2)
N2 Rb1 N2 5_666 1_455 106.3(2)
N2 Rb1 N2 4_656 4_646 79.1(2)
N2 Rb1 N2 4_656 5_666 0.0(5)
N2 Rb1 N2 5_666 4_646 79.1(2)
N1 Rb1 Rb2 8_565 1_545 100.3(2)
N1 Rb1 Rb2 . 1_545 100.3(2)
N1 Rb1 O1 . 5_566 119.1(3)
N1 Rb1 O1 8_565 5_566 119.1(3)
N1 Rb1 N2 . 4_656 70.0(3)
N1 Rb1 N2 8_565 4_646 70.0(3)
N1 Rb1 N2 . 5_666 70.0(3)
N1 Rb1 N2 8_565 5_666 108.5(3)
N1 Rb1 N2 . 4_646 108.5(3)
N1 Rb1 N2 . 1_455 143.4(3)
N1 Rb1 N2 8_565 1_455 143.4(3)
N1 Rb1 N2 8_565 4_656 108.5(3)
N1 Rb1 N1 . 8_565 62.4(6)
O1 Rb2 O1 . 1_565 92.3(2)
O1 Rb2 O2 1_565 6_566 95.11(15)
O1 Rb2 O2 . 1_565 98.78(18)
O1 Rb2 O2 . 6_556 95.11(15)
O1 Rb2 O2 1_565 6_556 168.22(18)
O1 Rb2 O2 . 6_566 168.22(18)
O1 Rb2 O2 1_565 1_565 30.8(2)
O1 Rb2 O2 1_565 . 98.77(18)
O1 Rb2 O2 . . 30.8(2)
O1 Rb2 N2 . 1_465 56.23(17)
O1 Rb2 N2 1_565 1_465 56.23(17)
O1 Rb2 N1 1_565 6_566 85.1(3)
O1 Rb2 N1 . 6_566 134.7(3)
O1 Rb2 N1 . 6_556 76.0(3)
O1 Rb2 N1 . 1_465 119.6(3)
O1 Rb2 N1 . 8_475 74.5(3)
O1 Rb2 N1 1_565 3_465 134.7(3)
O1 Rb2 N1 1_565 8_475 119.6(3)
O1 Rb2 N1 1_565 1_465 74.5(3)
O1 Rb2 N1 1_565 6_556 140.3(3)
O1 Rb2 N1 . 3_465 85.1(3)
O2 Rb2 O2 6_556 6_566 76.22(17)
O2 Rb2 O2 . 6_566 154.83(12)
O2 Rb2 O2 1_565 6_566 92.24(11)
O2 Rb2 O2 1_565 . 89.1(2)
O2 Rb2 O2 1_565 6_556 154.83(12)
O2 Rb2 O2 . 6_556 92.24(11)
O2 Rb2 N2 1_565 1_465 83.6(2)
O2 Rb2 N2 6_566 1_465 121.53(19)
O2 Rb2 N2 6_556 1_465 121.53(19)
O2 Rb2 N2 . 1_465 83.6(2)
O2 Rb2 N1 1_565 8_475 150.4(3)
O2 Rb2 N1 . 6_556 53.2(3)
O2 Rb2 N1 . 1_465 150.4(3)
O2 Rb2 N1 . 8_475 97.3(3)
O2 Rb2 N1 6_566 6_556 103.6(3)
O2 Rb2 N1 1_565 6_566 59.4(3)
O2 Rb2 N1 1_565 6_556 112.7(3)
O2 Rb2 N1 1_565 1_465 97.3(3)
O2 Rb2 N1 6_556 6_556 51.0(3)
O2 Rb2 N1 . 3_465 59.4(3)
O2 Rb2 N1 1_565 3_465 105.0(3)
O2 Rb2 N1 . 6_566 105.0(3)
N2 Rb2 N1 1_465 6_556 131.7(3)
N1 Rb2 O2 1_465 6_556 93.8(3)
N1 Rb2 O2 1_465 6_566 54.2(3)
N1 Rb2 O2 6_566 6_566 55.3(3)
N1 Rb2 O2 8_475 6_566 93.8(3)
N1 Rb2 O2 3_465 6_556 55.3(3)
N1 Rb2 O2 8_475 6_556 54.2(3)
N1 Rb2 O2 3_465 6_566 96.1(3)
N1 Rb2 O2 6_566 6_556 96.1(3)
N1 Rb2 N2 8_475 1_465 68.5(3)
N1 Rb2 N2 3_465 1_465 141.3(3)
N1 Rb2 N2 1_465 1_465 68.5(3)
N1 Rb2 N2 6_566 1_465 141.3(3)
N1 Rb2 N1 8_475 1_465 63.8(6)
N1 Rb2 N1 6_566 1_465 103.1(5)
N1 Rb2 N1 6_566 8_475 143.7(3)
N1 Rb2 N1 3_465 6_556 11.3(4)
N1 Rb2 N1 3_465 6_566 66.4(6)
N1 Rb2 N1 6_566 6_556 77.7(3)
N1 Rb2 N1 3_465 8_475 103.1(5)
N1 Rb2 N1 8_475 6_556 94.0(2)
N1 Rb2 N1 3_465 1_465 143.7(3)
N1 Rb2 N1 1_465 6_556 144.2(4)
Rb1 O1 Rb1 1_565 5_566 74.44(17)
Rb1 O1 Rb1 . 1_565 94.4(2)
Rb1 O1 Rb1 . 5_566 74.44(17)
Rb1 O1 Rb2 . 1_545 80.53(7)
Rb1 O1 Rb2 1_565 . 80.53(7)
Rb1 O1 Rb2 1_565 1_545 153.3(3)
Rb1 O1 Rb2 . . 153.3(3)
Rb2 O1 Rb1 . 5_566 127.97(15)
Rb2 O1 Rb1 1_545 5_566 127.97(15)
Rb2 O1 Rb2 1_545 . 92.3(2)
O2 O1 Rb1 . 5_566 135.7(5)
O2 O1 Rb1 . . 75.9(3)
O2 O1 Rb1 . 1_565 75.9(3)
O2 O1 Rb2 . . 77.4(3)
O2 O1 Rb2 . 1_545 77.4(3)
Rb1 O2 Rb1 . 1_565 92.4(2)
Rb1 O2 Rb2 1_565 . 78.45(8)
Rb1 O2 Rb2 . . 144.3(3)
Rb1 O2 Rb2 1_565 6_646 134.1(3)
Rb1 O2 Rb2 . 6_646 78.75(10)
Rb1 O2 Rb2 . 1_545 78.45(8)
Rb1 O2 Rb2 . 6_656 134.1(3)
Rb1 O2 Rb2 1_565 1_545 144.3(3)
Rb1 O2 Rb2 1_565 6_656 78.75(10)
Rb2 O2 Rb2 1_545 . 89.1(2)
Rb2 O2 Rb2 6_646 6_656 76.22(17)
Rb2 O2 Rb2 . 6_656 78.31(10)
Rb2 O2 Rb2 1_545 6_646 78.32(10)
Rb2 O2 Rb2 . 6_646 131.6(3)
Rb2 O2 Rb2 1_545 6_656 131.6(3)
O1 O2 Rb1 . . 72.6(3)
O1 O2 Rb1 . 1_565 72.6(3)
O1 O2 Rb2 . . 71.8(3)
O1 O2 Rb2 . 6_656 141.86(9)
O1 O2 Rb2 . 6_646 141.86(9)
O1 O2 Rb2 . 1_545 71.8(3)
Rb1 N2 Rb1 5_666 1_655 73.7(2)
Rb1 N2 Rb1 5_666 5_656 79.1(2)
Rb1 N2 Rb1 5_656 1_655 73.7(2)
Rb1 N2 Rb2 1_655 1_645 66.4(2)
Rb1 N2 Rb2 5_656 1_645 123.1(3)
Rb1 N2 Rb2 5_666 1_645 123.1(3)
Rb1 N1 Rb1 . 1_565 73.5(3)
Rb1 N1 Rb2 . 1_655 161.2(5)
Rb1 N1 Rb2 . 6_656 116.4(4)
Rb2 N1 Rb1 6_646 . 79.2(4)
Rb2 N1 Rb1 1_655 1_565 93.0(4)
Rb2 N1 Rb1 6_656 1_565 66.4(3)
Rb2 N1 Rb1 1_645 . 114.5(5)
Rb2 N1 Rb1 6_646 1_565 116.9(4)
Rb2 N1 Rb1 1_645 1_565 162.1(5)
Rb2 N1 Rb2 1_645 1_655 75.0(3)
Rb2 N1 Rb2 1_645 6_656 118.8(4)
Rb2 N1 Rb2 6_656 1_655 67.5(3)
Rb2 N1 Rb2 6_646 6_656 77.7(3)
Rb2 N1 Rb2 6_646 1_655 119.1(4)
Rb2 N1 Rb2 6_646 1_645 80.9(4)
N1 N1 Rb1 8_575 1_565 47.7(2)
N1 N1 Rb1 8_575 . 121.2(3)
N1 N1 Rb2 8_575 6_656 45.5(2)
N1 N1 Rb2 8_575 1_655 46.9(3)
N1 N1 Rb2 8_575 6_646 123.2(3)
N1 N1 Rb2 8_575 1_645 121.9(3)

loop_
_geom_bond_atom_site_label_1
_geom_bond_atom_site_label_2
_geom_bond_site_symmetry_2
_geom_bond_distance
Rb1 Rb2 1_545 3.6383(15)
Rb1 O1 . 2.790(5)
Rb1 O1 5_566 3.579(8)
Rb1 O1 1_545 2.790(6)
Rb1 O2 . 2.836(5)
Rb1 O2 1_545 2.836(5)
Rb1 N2 1_455 3.292(12)
Rb1 N2 5_666 3.215(8)
Rb1 N2 4_656 3.215(8)
Rb1 N2 4_646 3.215(8)
Rb1 N1 8_565 3.157(14)
Rb1 N1 . 3.157(14)
Rb2 O1 . 2.839(6)
Rb2 O1 1_565 2.839(6)
Rb2 O2 1_565 2.917(6)
Rb2 O2 6_566 3.316(6)
Rb2 O2 . 2.917(6)
Rb2 O2 6_556 3.316(6)
Rb2 N2 1_465 3.356(11)
Rb2 N1 1_465 3.095(15)
Rb2 N1 8_475 3.095(15)
Rb2 N1 6_556 3.507(15)
Rb2 N1 3_465 2.988(14)
Rb2 N1 6_566 2.988(14)
O1 Rb1 5_566 3.579(8)
O1 Rb1 1_565 2.790(5)
O1 Rb2 1_545 2.839(6)
O1 O2 . 1.530(11)
O2 Rb1 1_565 2.836(5)
O2 Rb2 6_646 3.316(6)
O2 Rb2 6_656 3.316(6)
O2 Rb2 1_545 2.917(6)
N2 Rb1 5_666 3.215(8)
N2 Rb1 1_655 3.292(12)
N2 Rb1 5_656 3.215(8)
N2 Rb2 1_645 3.356(11)
N1 Rb1 1_565 3.652(15)
N1 Rb2 6_646 2.988(14)
N1 Rb2 6_656 3.507(15)
N1 Rb2 1_655 3.598(14)
N1 Rb2 1_645 3.095(15)
N1 N1 8_575 0.82(3)

loop_
_geom_hbond_atom_site_label_D
_geom_hbond_atom_site_label_H
_geom_hbond_atom_site_label_A
_geom_hbond_site_symmetry_A
_geom_hbond_distance_DH
_geom_hbond_distance_HA
_geom_hbond_distance_DA
_geom_hbond_angle_DHA
N1 H1A O2 . 1.05(14) 1.98(15) 2.941(16) 151(8)
N1 H1B O2 3_565 0.97(13) 2.04(15) 2.926(15) 151(8)
N1 H1C O1 1_655 0.82(14) 3.07(16) 3.597(16) 125(11)
N2 H2A N2 5_666 0.74(16) 3.03(12) 3.57(2) 131(6)
N2 H2A N2 4_646 0.74(16) 3.03(12) 3.57(2) 131(6)
N2 H2A N2 4_656 0.74(16) 3.03(12) 3.57(2) 131(6)
N2 H2B O1 1_655 1.01(11) 1.95(11) 2.955(10) 173(8)

_cod_database_fobs_code 2242025
